data_4503255
loop_
_publ_author_name
'Chu, Zhao-Lian'
'Zhu, Hai-Bin'
'Hu, Da-Hua'
'Huang, Wei'
'Gou, Shao-Hua'

_publ_section_title
;
 1D Looped Chain, 1D Tube-like Chain, and 3D Inorganic--Organic Hybrid
 Coordination Polymers Assembled from
 1,6-Di(triazole-1-yl-methyl)-4-R-phenol and Cadmium(II) Thiocyanate
;
_journal_issue 5
_journal_name_full 'Crystal Growth &amp; Design'
_journal_page_first 1599
_journal_paper_doi 10.1021/cg700892z
_journal_volume 8
_journal_year 2008
_chemical_formula_moiety 'C14 H11 Cd Cl N8 O S2'
_chemical_formula_sum 'C14 H11 Cd Cl N8 O S2'
_chemical_formula_weight 519.28
_chemical_name_systematic
; 
 ? 
;
_space_group_IT_number 56
_symmetry_cell_setting orthorhombic
_symmetry_space_group_name_Hall '-P 2ab 2ac'
_symmetry_space_group_name_H-M 'P c c n'
_atom_sites_solution_hydrogens geom
_atom_sites_solution_primary direct
_atom_sites_solution_secondary difmap
_audit_creation_method SHELXL-97
_cell_angle_alpha 90.00
_cell_angle_beta 90.00
_cell_angle_gamma 90.00
_cell_formula_units_Z 8
_cell_length_a 25.979(2)
_cell_length_b 8.3510(7)
_cell_length_c 17.1031(14)
_cell_measurement_temperature 293(2)
_cell_volume 3710.5(5)
_computing_cell_refinement 'SMART (Bruker 2000) '
_computing_data_collection 'SMART (Bruker 2000) '
_computing_data_reduction 'SAINT (Bruker 2000) '
_computing_molecular_graphics SHELXTL
_computing_publication_material SHELXTL
_computing_structure_refinement SHELXTL
_computing_structure_solution 'SHELXTL (BRUKER 2000)'
_diffrn_ambient_temperature 293(2)
_diffrn_measured_fraction_theta_full 0.999
_diffrn_measured_fraction_theta_max 0.999
_diffrn_radiation_monochromator graphite
_diffrn_radiation_source 'fine-focus sealed tube'
_diffrn_radiation_type MoK\a
_diffrn_radiation_wavelength 0.71073
_diffrn_reflns_av_R_equivalents 0.0863
_diffrn_reflns_av_sigmaI/netI 0.0487
_diffrn_reflns_limit_h_max 30
_diffrn_reflns_limit_h_min -28
_diffrn_reflns_limit_k_max 9
_diffrn_reflns_limit_k_min -9
_diffrn_reflns_limit_l_max 17
_diffrn_reflns_limit_l_min -20
_diffrn_reflns_number 17271
_diffrn_reflns_theta_full 24.99
_diffrn_reflns_theta_max 24.99
_diffrn_reflns_theta_min 2.38
_exptl_absorpt_coefficient_mu 1.569
_exptl_absorpt_correction_T_max 0.7443
_exptl_absorpt_correction_T_min 0.6503
_exptl_absorpt_correction_type multi-scan
_exptl_absorpt_process_details 'SADABS, Bruker(2000)'
_exptl_crystal_colour colorless
_exptl_crystal_density_diffrn 1.859
_exptl_crystal_density_method 'not measured'
_exptl_crystal_description block
_exptl_crystal_F_000 2048
_exptl_crystal_size_max 0.30
_exptl_crystal_size_mid 0.30
_exptl_crystal_size_min 0.20
_refine_diff_density_max 0.548
_refine_diff_density_min -0.448
_refine_diff_density_rms 0.073
_refine_ls_extinction_method none
_refine_ls_goodness_of_fit_ref 1.006
_refine_ls_hydrogen_treatment constr
_refine_ls_matrix_type full
_refine_ls_number_parameters 245
_refine_ls_number_reflns 3266
_refine_ls_number_restraints 0
_refine_ls_restrained_S_all 1.006
_refine_ls_R_factor_all 0.0407
_refine_ls_R_factor_gt 0.0313
_refine_ls_shift/su_max 0.001
_refine_ls_shift/su_mean 0.000
_refine_ls_structure_factor_coef Fsqd
_refine_ls_weighting_details 'calc w=1/[\s^2^(Fo^2^)+(0.0301P)^2^+0.0000P] where P=(Fo^2^+2Fc^2^)/3'
_refine_ls_weighting_scheme calc
_refine_ls_wR_factor_gt 0.0698
_refine_ls_wR_factor_ref 0.0734
_reflns_number_gt 2717
_reflns_number_total 3266
_reflns_threshold_expression >2sigma(I)
_cod_data_source_file cg700892z-file005.cif
_cod_data_source_block 1
_cod_depositor_comments
;
The following automatic conversions were performed:

'_symmetry_cell_setting' value 'Orthorhombic' changed to
'orthorhombic' according to
/home/saulius/struct/CIF-dictionaries/cif_core.dic dictionary named
'cif_core.dic' version 2.4.1 from
2010-06-29.

'_exptl_absorpt_correction_type' value 'Multi-scan'
changed to 'multi-scan' according to
/home/saulius/struct/CIF-dictionaries/cif_core.dic dictionary named
'cif_core.dic' version 2.4.1 from 2010-06-29.

Automatic conversion script
Id: cif_fix_values 1715 2011-07-08 13:25:40Z adriana 
;
_cod_original_cell_volume 3710.6(5)
_cod_original_sg_symbol_H-M Pccn
_cod_database_code 4503255

loop_
_symmetry_equiv_pos_as_xyz
'x, y, z'
'-x+1/2, -y+1/2, z'
'-x, y+1/2, -z+1/2'
'x+1/2, -y, -z+1/2'
'-x, -y, -z'
'x-1/2, y-1/2, -z'
'x, -y-1/2, z-1/2'
'-x-1/2, y, z-1/2'

loop_
_atom_site_label
_atom_site_type_symbol
_atom_site_fract_x
_atom_site_fract_y
_atom_site_fract_z
_atom_site_U_iso_or_equiv
_atom_site_adp_type
_atom_site_occupancy
_atom_site_symmetry_multiplicity
_atom_site_calc_flag
_atom_site_refinement_flags
Cd1 Cd 0.474189(8) 0.81169(3) 1.132811(13) 0.03229(10) Uani 1 1 d .
C1 C 0.25090(12) 0.4948(4) 0.93428(19) 0.0370(8) Uani 1 1 d .
C2 C 0.22399(11) 0.5432(4) 0.86887(17) 0.0317(7) Uani 1 1 d .
C3 C 0.24407(12) 0.5123(4) 0.79534(18) 0.0378(8) Uani 1 1 d .
H3 H 0.2262 0.5443 0.7509 0.045 Uiso 1 1 calc R
C4 C 0.29037(13) 0.4344(4) 0.78819(19) 0.0417(9) Uani 1 1 d .
C5 C 0.31801(13) 0.3905(4) 0.8536(2) 0.0443(9) Uani 1 1 d .
H5 H 0.3499 0.3413 0.8479 0.053 Uiso 1 1 calc R
C6 C 0.29862(12) 0.4190(4) 0.9271(2) 0.0366(8) Uani 1 1 d .
C7 C 0.32837(14) 0.3628(4) 0.9983(2) 0.0500(10) Uani 1 1 d .
H7A H 0.3057 0.3005 1.0315 0.060 Uiso 1 1 calc R
H7B H 0.3562 0.2935 0.9815 0.060 Uiso 1 1 calc R
C8 C 0.39739(13) 0.5468(5) 1.0505(2) 0.0462(9) Uani 1 1 d .
H8 H 0.4260 0.4982 1.0280 0.055 Uiso 1 1 calc R
C9 C 0.34968(15) 0.7004(4) 1.1125(2) 0.0466(9) Uani 1 1 d .
H9 H 0.3388 0.7850 1.1438 0.056 Uiso 1 1 calc R
C10 C 0.17330(12) 0.6290(4) 0.8760(2) 0.0388(8) Uani 1 1 d .
H10A H 0.1684 0.6612 0.9300 0.047 Uiso 1 1 calc R
H10B H 0.1743 0.7252 0.8443 0.047 Uiso 1 1 calc R
C11 C 0.08733(12) 0.4947(4) 0.88960(19) 0.0357(8) Uani 1 1 d .
H11 H 0.0807 0.5220 0.9413 0.043 Uiso 1 1 calc R
C12 C 0.08198(12) 0.4060(4) 0.77626(19) 0.0373(8) Uani 1 1 d .
H12 H 0.0691 0.3551 0.7320 0.045 Uiso 1 1 calc R
C13 C 0.52627(13) 0.8296(4) 0.9559(2) 0.0368(8) Uani 1 1 d .
C14 C 0.53437(13) 0.4674(5) 1.18448(19) 0.0387(8) Uani 1 1 d .
Cl1 Cl 0.31407(4) 0.39099(15) 0.69593(6) 0.0669(3) Uani 1 1 d .
N1 N 0.34960(10) 0.4954(3) 1.04322(16) 0.0427(7) Uani 1 1 d .
N2 N 0.31762(11) 0.5942(4) 1.08292(18) 0.0506(8) Uani 1 1 d .
N3 N 0.39888(11) 0.6770(3) 1.09429(16) 0.0403(7) Uani 1 1 d .
N4 N 0.05542(10) 0.4140(3) 0.84396(15) 0.0354(7) Uani 1 1 d .
N5 N 0.12983(9) 0.5311(3) 0.85165(14) 0.0302(6) Uani 1 1 d .
N6 N 0.12705(10) 0.4748(3) 0.77734(15) 0.0385(7) Uani 1 1 d .
N7 N 0.49720(12) 0.7870(4) 1.00196(18) 0.0465(8) Uani 1 1 d .
N8 N 0.51100(13) 0.5651(4) 1.1539(2) 0.0588(9) Uani 1 1 d .
O1 O 0.22806(8) 0.5186(4) 1.00562(13) 0.0516(7) Uani 1 1 d .
H1 H 0.2500 0.5436 1.0378 0.077 Uiso 1 1 calc R
S1 S 0.56861(3) 0.89248(11) 0.89140(5) 0.0438(2) Uani 1 1 d .
S2 S 0.56725(4) 0.32291(12) 1.22516(5) 0.0501(3) Uani 1 1 d .

loop_
_atom_site_aniso_label
_atom_site_aniso_U_11
_atom_site_aniso_U_22
_atom_site_aniso_U_33
_atom_site_aniso_U_23
_atom_site_aniso_U_13
_atom_site_aniso_U_12
Cd1 0.02993(15) 0.03575(18) 0.03118(16) 0.00274(10) -0.00153(9) -0.00546(10)
C1 0.0317(18) 0.040(2) 0.040(2) -0.0013(16) -0.0013(15) -0.0083(15)
C2 0.0245(16) 0.0307(19) 0.0398(19) 0.0000(15) -0.0038(14) -0.0036(13)
C3 0.0302(18) 0.045(2) 0.038(2) 0.0032(16) -0.0039(14) -0.0061(16)
C4 0.0348(19) 0.047(2) 0.044(2) -0.0091(18) 0.0048(16) -0.0067(16)
C5 0.0304(19) 0.035(2) 0.068(3) -0.0091(19) -0.0031(17) 0.0020(15)
C6 0.0335(19) 0.027(2) 0.049(2) -0.0030(16) -0.0123(15) -0.0045(14)
C7 0.052(2) 0.035(2) 0.063(3) 0.0011(19) -0.0237(19) -0.0029(17)
C8 0.035(2) 0.049(2) 0.055(2) -0.0040(19) -0.0121(17) 0.0005(17)
C9 0.048(2) 0.053(3) 0.039(2) -0.0104(18) -0.0027(16) -0.0041(18)
C10 0.0322(19) 0.038(2) 0.046(2) -0.0063(17) -0.0022(15) -0.0019(15)
C11 0.0322(19) 0.043(2) 0.0321(18) 0.0011(16) 0.0022(14) 0.0027(15)
C12 0.0323(18) 0.045(2) 0.0340(19) -0.0061(17) -0.0055(14) 0.0024(16)
C13 0.044(2) 0.034(2) 0.0321(19) -0.0049(16) -0.0046(16) 0.0065(16)
C14 0.044(2) 0.040(2) 0.0325(19) -0.0010(17) 0.0077(15) -0.0032(17)
Cl1 0.0592(7) 0.0848(9) 0.0566(6) -0.0132(6) 0.0197(5) -0.0003(6)
N1 0.0398(17) 0.0340(18) 0.0543(19) -0.0011(15) -0.0192(14) -0.0030(13)
N2 0.0369(18) 0.061(2) 0.054(2) -0.0102(17) -0.0056(14) -0.0076(16)
N3 0.0353(16) 0.0435(19) 0.0421(17) -0.0045(14) -0.0053(13) -0.0057(13)
N4 0.0332(16) 0.0383(18) 0.0347(15) -0.0018(13) 0.0008(12) -0.0052(13)
N5 0.0255(14) 0.0340(16) 0.0310(15) 0.0001(12) -0.0045(11) 0.0012(11)
N6 0.0315(15) 0.0500(19) 0.0340(16) -0.0055(14) 0.0020(12) -0.0015(13)
N7 0.0535(19) 0.050(2) 0.0359(17) 0.0015(15) 0.0078(15) -0.0031(16)
N8 0.069(2) 0.048(2) 0.060(2) 0.0166(18) -0.0038(17) 0.0053(18)
O1 0.0380(14) 0.079(2) 0.0381(14) -0.0025(14) -0.0040(11) -0.0086(13)
S1 0.0467(5) 0.0435(6) 0.0411(5) 0.0046(5) 0.0134(4) 0.0064(4)
S2 0.0602(6) 0.0535(7) 0.0368(5) 0.0021(4) 0.0066(4) 0.0250(5)

loop_
_atom_type_symbol
_atom_type_description
_atom_type_scat_dispersion_real
_atom_type_scat_dispersion_imag
_atom_type_scat_source
C C 0.0033 0.0016 'International Tables Vol C Tables 4.2.6.8 and 6.1.1.4'
H H 0.0000 0.0000 'International Tables Vol C Tables 4.2.6.8 and 6.1.1.4'
N N 0.0061 0.0033 'International Tables Vol C Tables 4.2.6.8 and 6.1.1.4'
O O 0.0106 0.0060 'International Tables Vol C Tables 4.2.6.8 and 6.1.1.4'
Cd Cd -0.8075 1.2024 'International Tables Vol C Tables 4.2.6.8 and 6.1.1.4'
S S 0.1246 0.1234 'International Tables Vol C Tables 4.2.6.8 and 6.1.1.4'
Cl Cl 0.1484 0.1585 'International Tables Vol C Tables 4.2.6.8 and 6.1.1.4'

loop_
_geom_angle_atom_site_label_1
_geom_angle_atom_site_label_2
_geom_angle_atom_site_label_3
_geom_angle
_geom_angle_site_symmetry_1
_geom_angle_site_symmetry_3
N8 Cd1 N4 85.65(11) . 6_667
N8 Cd1 N7 87.99(11) . .
N4 Cd1 N7 87.90(10) 6_667 .
N8 Cd1 N3 87.81(11) . .
N4 Cd1 N3 170.05(10) 6_667 .
N7 Cd1 N3 84.37(10) . .
N8 Cd1 S2 93.24(9) . 3_657
N4 Cd1 S2 101.52(7) 6_667 3_657
N7 Cd1 S2 170.56(8) . 3_657
N3 Cd1 S2 86.33(7) . 3_657
N8 Cd1 S1 179.24(9) . 5_677
N4 Cd1 S1 93.62(7) 6_667 5_677
N7 Cd1 S1 92.22(8) . 5_677
N3 Cd1 S1 92.93(7) . 5_677
S2 Cd1 S1 86.67(3) 3_657 5_677
O1 C1 C2 117.4(3) . .
O1 C1 C6 121.8(3) . .
C2 C1 C6 120.7(3) . .
C1 C2 C3 119.4(3) . .
C1 C2 C10 121.1(3) . .
C3 C2 C10 119.5(3) . .
C4 C3 C2 119.9(3) . .
C4 C3 H3 120.0 . .
C2 C3 H3 120.0 . .
C3 C4 C5 120.7(3) . .
C3 C4 Cl1 119.5(3) . .
C5 C4 Cl1 119.9(3) . .
C6 C5 C4 120.3(3) . .
C6 C5 H5 119.8 . .
C4 C5 H5 119.8 . .
C5 C6 C1 118.9(3) . .
C5 C6 C7 119.6(3) . .
C1 C6 C7 121.5(3) . .
N1 C7 C6 112.4(3) . .
N1 C7 H7A 109.1 . .
C6 C7 H7A 109.1 . .
N1 C7 H7B 109.1 . .
C6 C7 H7B 109.1 . .
H7A C7 H7B 107.9 . .
N1 C8 N3 110.4(3) . .
N1 C8 H8 124.8 . .
N3 C8 H8 124.8 . .
N2 C9 N3 114.8(3) . .
N2 C9 H9 122.6 . .
N3 C9 H9 122.6 . .
N5 C10 C2 112.9(3) . .
N5 C10 H10A 109.0 . .
C2 C10 H10A 109.0 . .
N5 C10 H10B 109.0 . .
C2 C10 H10B 109.0 . .
H10A C10 H10B 107.8 . .
N5 C11 N4 110.6(3) . .
N5 C11 H11 124.7 . .
N4 C11 H11 124.7 . .
N6 C12 N4 115.2(3) . .
N6 C12 H12 122.4 . .
N4 C12 H12 122.4 . .
N7 C13 S1 178.8(3) . .
N8 C14 S2 177.7(4) . .
C8 N1 N2 109.4(3) . .
C8 N1 C7 130.8(3) . .
N2 N1 C7 119.7(3) . .
C9 N2 N1 102.4(3) . .
C8 N3 C9 103.0(3) . .
C8 N3 Cd1 125.2(2) . .
C9 N3 Cd1 131.6(2) . .
C11 N4 C12 102.2(3) . .
C11 N4 Cd1 131.2(2) . 6_557
C12 N4 Cd1 126.6(2) . 6_557
C11 N5 N6 109.7(2) . .
C11 N5 C10 129.7(3) . .
N6 N5 C10 120.3(2) . .
C12 N6 N5 102.3(2) . .
C13 N7 Cd1 143.3(3) . .
C14 N8 Cd1 158.7(3) . .
C1 O1 H1 109.5 . .
C13 S1 Cd1 96.76(12) . 5_677
C14 S2 Cd1 101.74(12) . 3_647

loop_
_geom_bond_atom_site_label_1
_geom_bond_atom_site_label_2
_geom_bond_distance
_geom_bond_site_symmetry_2
Cd1 N8 2.299(3) .
Cd1 N4 2.311(3) 6_667
Cd1 N7 2.326(3) .
Cd1 N3 2.351(3) .
Cd1 S2 2.6586(9) 3_657
Cd1 S1 2.7407(10) 5_677
C1 O1 1.371(4) .
C1 C2 1.380(4) .
C1 C6 1.397(4) .
C2 C3 1.386(4) .
C2 C10 1.504(4) .
C3 C4 1.373(4) .
C3 H3 0.9300 .
C4 C5 1.379(5) .
C4 Cl1 1.732(3) .
C5 C6 1.376(5) .
C5 H5 0.9300 .
C6 C7 1.516(4) .
C7 N1 1.456(4) .
C7 H7A 0.9700 .
C7 H7B 0.9700 .
C8 N1 1.320(4) .
C8 N3 1.321(4) .
C8 H8 0.9300 .
C9 N2 1.318(4) .
C9 N3 1.330(5) .
C9 H9 0.9300 .
C10 N5 1.455(4) .
C10 H10A 0.9700 .
C10 H10B 0.9700 .
C11 N5 1.316(4) .
C11 N4 1.323(4) .
C11 H11 0.9300 .
C12 N6 1.304(4) .
C12 N4 1.349(4) .
C12 H12 0.9300 .
C13 N7 1.148(4) .
C13 S1 1.644(4) .
C14 N8 1.144(4) .
C14 S2 1.634(4) .
N1 N2 1.354(4) .
N4 Cd1 2.311(3) 6_557
N5 N6 1.357(3) .
O1 H1 0.8200 .
S1 Cd1 2.7407(10) 5_677
S2 Cd1 2.6586(9) 3_647
